data_4332956
loop_
_publ_author_name
'Briand, Glen G.'
'Cooper, Benjamin F. T.'
'MacDonald, David B. S.'
'Martin, Caleb D.'
'Schatte, Gabriele'

_publ_section_title
;
 Preferred Bonding Motif for Indium Aminoethanethiolate Complexes:&#x00A0;
 Structural Characterization of (Me2NCH2CH2S)2InX/SR (X = Cl, I; R =
 4-MeC6H4, 4-MeOC6H4)
;
_journal_issue 20
_journal_name_full 'Inorganic Chemistry'
_journal_page_first 8423
_journal_page_last 8429
_journal_paper_doi 10.1021/ic061132h
_journal_volume 45
_journal_year 2006
_chemical_formula_moiety 'C15 H27 In N2 O S3'
_chemical_formula_sum 'C15 H27 In N2 O S3'
_chemical_formula_weight 462.39
_space_group_IT_number 33
_symmetry_cell_setting orthorhombic
_symmetry_space_group_name_Hall 'P -2n -2ac'
_symmetry_space_group_name_H-M 'P c 21 n'
_atom_sites_solution_hydrogens geom
_atom_sites_solution_primary direct
_atom_sites_solution_secondary difmap
_cell_angle_alpha 90.00
_cell_angle_beta 90.00
_cell_angle_gamma 90.00
_cell_formula_units_Z 4
_cell_length_a 7.15980(10)
_cell_length_b 8.78400(10)
_cell_length_c 31.3428(3)
_cell_measurement_reflns_used 9860
_cell_measurement_temperature 173(2)
_cell_measurement_theta_max 30.5084
_cell_measurement_theta_min 0.64963
_cell_volume 1971.20(4)
_computing_cell_refinement 'HKL DENZO and SCALEPACK, Bruker AXS/Nonius'
_computing_data_collection 'COLLECT, Bruker AXS/Nonius'
_computing_data_reduction 'HKL DENZO and SCALEPACK, Bruker AXS/Nonius'
_computing_molecular_graphics ' Cameron (WinGX v1.70-01), Ortep (SHELXTL-NT v6.14, Bruker AXS)'
_computing_publication_material 'WinGX v1.70-01 (L. J. Farrugia)'
_computing_structure_refinement 'SHELXL-97 (Sheldrick, 1997)'
_computing_structure_solution 'SHELXS-97 (Sheldrick, 1997)'
_diffrn_ambient_temperature 173(2)
_diffrn_measured_fraction_theta_full 0.997
_diffrn_measured_fraction_theta_max 0.997
_diffrn_measurement_device '95mm CCD camera on \k-goniostat'
_diffrn_measurement_device_type 'KappaCCD (BruKer AXS-Nonius, FR540C)'
_diffrn_measurement_method 'CCD rotation images, thick slices'
_diffrn_orient_matrix_type 'by Bruker AXS Collect from scalepack cell'
_diffrn_orient_matrix_UB_11 0.467472E-1
_diffrn_orient_matrix_UB_12 0.53883E-2
_diffrn_orient_matrix_UB_13 -0.105537
_diffrn_orient_matrix_UB_21 0.131369
_diffrn_orient_matrix_UB_22 0
_diffrn_orient_matrix_UB_23 0.386679E-1
_diffrn_orient_matrix_UB_31 0.80099E-2
_diffrn_orient_matrix_UB_32 -0.31447E-1
_diffrn_orient_matrix_UB_33 -0.180833E-1
_diffrn_radiation_monochromator 'horizonally mounted graphite crystal'
_diffrn_radiation_source 'Nonius FR590D, fine-focus sealed tube'
_diffrn_radiation_type MoK\a
_diffrn_radiation_wavelength 0.71073
_diffrn_reflns_av_R_equivalents 0.0445
_diffrn_reflns_av_sigmaI/netI 0.0458
_diffrn_reflns_limit_h_max 10
_diffrn_reflns_limit_h_min -10
_diffrn_reflns_limit_k_max 12
_diffrn_reflns_limit_k_min -12
_diffrn_reflns_limit_l_max 44
_diffrn_reflns_limit_l_min -44
_diffrn_reflns_number 11140
_diffrn_reflns_theta_full 30.53
_diffrn_reflns_theta_max 30.53
_diffrn_reflns_theta_min 3.45
_diffrn_standards_decay_% 'no decay'
_exptl_absorpt_coefficient_mu 1.519
_exptl_absorpt_correction_T_max 0.8042
_exptl_absorpt_correction_T_min 0.7509
_exptl_absorpt_correction_type multi-scan
_exptl_absorpt_process_details 'HKL Scalepack (Otwinowski & Minor 1997)'
_exptl_crystal_colour colourless
_exptl_crystal_density_diffrn 1.558
_exptl_crystal_density_method 'not measured'
_exptl_crystal_description plate
_exptl_crystal_F_000 944
_exptl_crystal_size_max 0.20
_exptl_crystal_size_mid 0.18
_exptl_crystal_size_min 0.15
_refine_diff_density_max 1.018
_refine_diff_density_min -0.651
_refine_diff_density_rms 0.107
_refine_ls_abs_structure_details 'Flack H D (1983), Acta Cryst. A39, 876-881; 2791 Friedel pairs'
_refine_ls_abs_structure_Flack 0.43(3)
_refine_ls_extinction_method none
_refine_ls_goodness_of_fit_ref 1.070
_refine_ls_hydrogen_treatment constr
_refine_ls_matrix_type full
_refine_ls_number_parameters 205
_refine_ls_number_reflns 5970
_refine_ls_number_restraints 1
_refine_ls_restrained_S_all 1.070
_refine_ls_R_factor_all 0.0428
_refine_ls_R_factor_gt 0.0359
_refine_ls_shift/su_max 0.008
_refine_ls_shift/su_mean 0.000
_refine_ls_structure_factor_coef Fsqd
_refine_ls_weighting_details 'calc w=1/[\s^2^(Fo^2^)+(0.0382P)^2^+2.3676P] where P=(Fo^2^+2Fc^2^)/3'
_refine_ls_weighting_scheme calc
_refine_ls_wR_factor_gt 0.0854
_refine_ls_wR_factor_ref 0.0885
_reflns_number_gt 5423
_reflns_number_total 5970
_reflns_threshold_expression >2sigma(I)
_cod_data_source_file ic061132hsup1.cif
_cod_data_source_block 6
_cod_database_code 4332956

loop_
_symmetry_equiv_pos_as_xyz
'x, y, z'
'x+1/2, y+1/2, -z+1/2'
'-x+1/2, y, z+1/2'
'-x, y+1/2, -z'

loop_
_atom_site_label
_atom_site_type_symbol
_atom_site_fract_x
_atom_site_fract_y
_atom_site_fract_z
_atom_site_U_iso_or_equiv
_atom_site_adp_type
_atom_site_occupancy
_atom_site_symmetry_multiplicity
_atom_site_calc_flag
_atom_site_refinement_flags
In1 In 0.39757(3) 0.00365(3) 0.651357(6) 0.01872(6) Uani 1 1 d .
S1 S 0.12230(15) -0.16016(14) 0.65536(3) 0.0333(2) Uani 1 1 d .
S2 S 0.67140(13) 0.01552(15) 0.69785(3) 0.02838(18) Uani 1 1 d .
S3 S 0.34753(12) 0.17098(12) 0.58902(3) 0.02516(18) Uani 1 1 d .
O1 O 1.0286(3) 0.5035(5) 0.53257(8) 0.0318(5) Uani 1 1 d .
N1 N 0.5218(5) -0.2043(4) 0.61183(11) 0.0262(6) Uani 1 1 d .
N2 N 0.2784(4) 0.1814(4) 0.70319(10) 0.0257(6) Uani 1 1 d .
C11 C 0.2009(7) -0.3109(5) 0.61909(16) 0.0377(10) Uani 1 1 d .
H11A H 0.2425 -0.3990 0.6363 0.045 Uiso 1 1 calc R
H11B H 0.0931 -0.3446 0.6017 0.045 Uiso 1 1 calc R
C12 C 0.3576(6) -0.2657(5) 0.58940(15) 0.0333(9) Uani 1 1 d .
H12A H 0.3961 -0.3559 0.5726 0.040 Uiso 1 1 calc R
H12B H 0.3107 -0.1881 0.5691 0.040 Uiso 1 1 calc R
C13 C 0.6076(6) -0.3202(5) 0.64023(16) 0.0372(10) Uani 1 1 d .
H13A H 0.5228 -0.3420 0.6640 0.045 Uiso 1 1 calc R
H13B H 0.7262 -0.2813 0.6514 0.045 Uiso 1 1 calc R
H13C H 0.6304 -0.4138 0.6240 0.045 Uiso 1 1 calc R
C14 C 0.6644(6) -0.1523(5) 0.58027(13) 0.0339(9) Uani 1 1 d .
H14A H 0.7645 -0.0979 0.5952 0.041 Uiso 1 1 calc R
H14B H 0.6056 -0.0842 0.5595 0.041 Uiso 1 1 calc R
H14C H 0.7167 -0.2408 0.5654 0.041 Uiso 1 1 calc R
C21 C 0.6010(6) 0.1709(6) 0.73283(18) 0.0463(13) Uani 1 1 d .
H21A H 0.5620 0.1279 0.7606 0.056 Uiso 1 1 calc R
H21B H 0.7103 0.2374 0.7380 0.056 Uiso 1 1 calc R
C22 C 0.4373(7) 0.2701(6) 0.7146(2) 0.0480(13) Uani 1 1 d .
H22A H 0.4001 0.3464 0.7362 0.058 Uiso 1 1 calc R
H22B H 0.4821 0.3258 0.6891 0.058 Uiso 1 1 calc R
C23 C 0.1261(7) 0.2784(7) 0.68617(19) 0.0469(12) Uani 1 1 d .
H23A H 0.0943 0.3569 0.7072 0.056 Uiso 1 1 calc R
H23B H 0.0159 0.2154 0.6804 0.056 Uiso 1 1 calc R
H23C H 0.1674 0.3270 0.6597 0.056 Uiso 1 1 calc R
C24 C 0.2000(9) 0.0970(6) 0.74041(17) 0.0511(13) Uani 1 1 d .
H24A H 0.2908 0.0212 0.7502 0.061 Uiso 1 1 calc R
H24B H 0.0844 0.0456 0.7319 0.061 Uiso 1 1 calc R
H24C H 0.1733 0.1687 0.7636 0.061 Uiso 1 1 calc R
C31 C 0.5521(5) 0.2727(4) 0.57436(11) 0.0180(6) Uani 1 1 d .
C32 C 0.5424(5) 0.3637(4) 0.53806(11) 0.0213(7) Uani 1 1 d .
H32 H 0.4273 0.3714 0.5231 0.026 Uiso 1 1 calc .
C33 C 0.6966(5) 0.4438(4) 0.52309(11) 0.0231(7) Uani 1 1 d .
H33 H 0.6866 0.5049 0.4982 0.028 Uiso 1 1 calc .
C34 C 0.8644(5) 0.4339(4) 0.54463(12) 0.0221(7) Uani 1 1 d .
C35 C 0.8768(5) 0.3448(4) 0.58168(12) 0.0235(7) Uani 1 1 d .
H35 H 0.9918 0.3393 0.5967 0.028 Uiso 1 1 calc .
C36 C 0.7234(5) 0.2649(4) 0.59658(11) 0.0224(7) Uani 1 1 d .
H36 H 0.7334 0.2049 0.6217 0.027 Uiso 1 1 calc .
C37 C 1.0265(6) 0.5854(5) 0.49368(14) 0.0358(9) Uani 1 1 d .
H37A H 0.9881 0.5175 0.4705 0.043 Uiso 1 1 calc R
H37B H 1.1518 0.6250 0.4878 0.043 Uiso 1 1 calc R
H37C H 0.9382 0.6703 0.4959 0.043 Uiso 1 1 calc R

loop_
_atom_site_aniso_label
_atom_site_aniso_U_11
_atom_site_aniso_U_22
_atom_site_aniso_U_33
_atom_site_aniso_U_23
_atom_site_aniso_U_13
_atom_site_aniso_U_12
In1 0.02365(10) 0.01667(9) 0.01584(9) -0.00090(12) 0.00101(7) -0.00141(13)
S1 0.0341(5) 0.0331(5) 0.0327(5) -0.0051(4) 0.0067(4) -0.0144(4)
S2 0.0311(4) 0.0309(5) 0.0232(4) -0.0037(5) -0.0064(3) 0.0024(5)
S3 0.0206(4) 0.0323(5) 0.0226(4) 0.0075(4) -0.0015(3) -0.0008(4)
O1 0.0308(11) 0.0342(12) 0.0305(12) 0.0085(18) -0.0010(10) -0.0082(18)
N1 0.0317(16) 0.0221(14) 0.0248(16) -0.0043(12) -0.0012(13) 0.0029(12)
N2 0.0297(15) 0.0250(15) 0.0223(14) -0.0032(13) 0.0033(12) 0.0016(13)
C11 0.046(2) 0.0257(19) 0.041(2) -0.0120(18) -0.004(2) -0.0093(17)
C12 0.041(2) 0.029(2) 0.030(2) -0.0124(17) -0.0040(18) 0.0000(17)
C13 0.048(3) 0.0259(19) 0.038(2) -0.0040(18) -0.0054(19) 0.0107(19)
C14 0.040(2) 0.037(2) 0.0250(19) -0.0071(17) 0.0068(17) 0.0040(19)
C21 0.036(2) 0.054(3) 0.049(3) -0.032(3) -0.005(2) -0.001(2)
C22 0.046(3) 0.034(2) 0.064(4) -0.019(2) 0.011(2) -0.004(2)
C23 0.046(3) 0.047(3) 0.048(3) -0.011(2) -0.002(2) 0.014(2)
C24 0.071(4) 0.047(3) 0.035(3) -0.005(2) 0.017(3) -0.006(3)
C31 0.0218(15) 0.0164(14) 0.0157(15) -0.0007(12) 0.0015(12) 0.0039(12)
C32 0.0214(15) 0.0231(16) 0.0193(16) 0.0018(13) -0.0028(13) 0.0013(13)
C33 0.0307(18) 0.0193(14) 0.0193(16) 0.0040(13) -0.0013(14) -0.0031(14)
C34 0.0288(17) 0.0145(15) 0.0231(17) 0.0005(13) 0.0042(14) -0.0038(12)
C35 0.0214(16) 0.0254(17) 0.0237(17) 0.0000(14) -0.0018(13) 0.0002(13)
C36 0.0274(17) 0.0206(16) 0.0191(16) 0.0036(13) -0.0009(14) 0.0014(13)
C37 0.033(2) 0.042(2) 0.032(2) 0.0107(19) 0.0064(18) -0.0099(18)

loop_
_atom_type_symbol
_atom_type_description
_atom_type_scat_dispersion_real
_atom_type_scat_dispersion_imag
_atom_type_scat_source
C C 0.0033 0.0016 'International Tables Vol C Tables 4.2.6.8 and 6.1.1.4'
H H 0.0000 0.0000 'International Tables Vol C Tables 4.2.6.8 and 6.1.1.4'
In In -0.7276 1.3100 'International Tables Vol C Tables 4.2.6.8 and 6.1.1.4'
N N 0.0061 0.0033 'International Tables Vol C Tables 4.2.6.8 and 6.1.1.4'
O O 0.0106 0.0060 'International Tables Vol C Tables 4.2.6.8 and 6.1.1.4'
S S 0.1246 0.1234 'International Tables Vol C Tables 4.2.6.8 and 6.1.1.4'

loop_
_geom_angle_atom_site_label_1
_geom_angle_atom_site_label_2
_geom_angle_atom_site_label_3
_geom_angle
N1 In1 N2 168.78(11)
N1 In1 S1 82.89(9)
N2 In1 S1 93.52(8)
N1 In1 S2 92.48(9)
N2 In1 S2 81.63(8)
S1 In1 S2 129.89(4)
N1 In1 S3 95.68(8)
N2 In1 S3 95.53(8)
S1 In1 S3 105.90(4)
S2 In1 S3 124.20(4)
C11 S1 In1 98.39(15)
C21 S2 In1 99.71(15)
C31 S3 In1 112.59(12)
C34 O1 C37 116.9(3)
C12 N1 C13 111.4(3)
C12 N1 C14 110.0(3)
C13 N1 C14 108.9(3)
C12 N1 In1 103.4(2)
C13 N1 In1 111.6(3)
C14 N1 In1 111.5(2)
C22 N2 C23 111.3(4)
C22 N2 C24 112.1(4)
C23 N2 C24 106.9(4)
C22 N2 In1 103.9(3)
C23 N2 In1 113.0(3)
C24 N2 In1 109.8(3)
C12 C11 S1 114.8(3)
C12 C11 H11A 108.6
S1 C11 H11A 108.6
C12 C11 H11B 108.6
S1 C11 H11B 108.6
H11A C11 H11B 107.5
N1 C12 C11 113.3(4)
N1 C12 H12A 108.9
C11 C12 H12A 108.9
N1 C12 H12B 108.9
C11 C12 H12B 108.9
H12A C12 H12B 107.7
N1 C13 H13A 109.5
N1 C13 H13B 109.5
H13A C13 H13B 109.5
N1 C13 H13C 109.5
H13A C13 H13C 109.5
H13B C13 H13C 109.5
N1 C14 H14A 109.5
N1 C14 H14B 109.5
H14A C14 H14B 109.5
N1 C14 H14C 109.5
H14A C14 H14C 109.5
H14B C14 H14C 109.5
C22 C21 S2 113.8(3)
C22 C21 H21A 108.8
S2 C21 H21A 108.8
C22 C21 H21B 108.8
S2 C21 H21B 108.8
H21A C21 H21B 107.7
N2 C22 C21 112.6(4)
N2 C22 H22A 109.1
C21 C22 H22A 109.1
N2 C22 H22B 109.1
C21 C22 H22B 109.1
H22A C22 H22B 107.8
N2 C23 H23A 109.5
N2 C23 H23B 109.5
H23A C23 H23B 109.5
N2 C23 H23C 109.5
H23A C23 H23C 109.5
H23B C23 H23C 109.5
N2 C24 H24A 109.5
N2 C24 H24B 109.5
H24A C24 H24B 109.5
N2 C24 H24C 109.5
H24A C24 H24C 109.5
H24B C24 H24C 109.5
C32 C31 C36 118.3(3)
C32 C31 S3 117.3(3)
C36 C31 S3 124.3(3)
C33 C32 C31 121.8(3)
C33 C32 H32 119.1
C31 C32 H32 119.1
C34 C33 C32 119.6(3)
C34 C33 H33 120.2
C32 C33 H33 120.2
O1 C34 C33 125.5(3)
O1 C34 C35 114.9(3)
C33 C34 C35 119.6(3)
C36 C35 C34 120.8(3)
C36 C35 H35 119.6
C34 C35 H35 119.6
C35 C36 C31 119.9(3)
C35 C36 H36 120.1
C31 C36 H36 120.1
O1 C37 H37A 109.5
O1 C37 H37B 109.5
H37A C37 H37B 109.5
O1 C37 H37C 109.5
H37A C37 H37C 109.5
H37B C37 H37C 109.5

loop_
_geom_bond_atom_site_label_1
_geom_bond_atom_site_label_2
_geom_bond_distance
In1 N1 2.380(3)
In1 N2 2.409(3)
In1 S1 2.4435(10)
In1 S2 2.4449(9)
In1 S3 2.4711(10)
S1 C11 1.834(4)
S2 C21 1.822(5)
S3 C31 1.776(4)
O1 C34 1.378(4)
O1 C37 1.416(5)
N1 C12 1.473(5)
N1 C13 1.485(5)
N1 C14 1.493(5)
N2 C22 1.424(6)
N2 C23 1.483(6)
N2 C24 1.492(6)
C11 C12 1.511(7)
C11 H11A 0.9900
C11 H11B 0.9900
C12 H12A 0.9900
C12 H12B 0.9900
C13 H13A 0.9800
C13 H13B 0.9800
C13 H13C 0.9800
C14 H14A 0.9800
C14 H14B 0.9800
C14 H14C 0.9800
C21 C22 1.569(8)
C21 H21A 0.9900
C21 H21B 0.9900
C22 H22A 0.9900
C22 H22B 0.9900
C23 H23A 0.9800
C23 H23B 0.9800
C23 H23C 0.9800
C24 H24A 0.9800
C24 H24B 0.9800
C24 H24C 0.9800
C31 C32 1.392(5)
C31 C36 1.412(5)
C32 C33 1.391(5)
C32 H32 0.9500
C33 C34 1.381(5)
C33 H33 0.9500
C34 C35 1.403(5)
C35 C36 1.385(5)
C35 H35 0.9500
C36 H36 0.9500
C37 H37A 0.9800
C37 H37B 0.9800
C37 H37C 0.9800

loop_
_geom_torsion_atom_site_label_1
_geom_torsion_atom_site_label_2
_geom_torsion_atom_site_label_3
_geom_torsion_atom_site_label_4
_geom_torsion
N1 In1 S1 C11 -7.30(19)
N2 In1 S1 C11 -176.61(18)
S2 In1 S1 C11 -94.58(17)
S3 In1 S1 C11 86.62(17)
N1 In1 S2 C21 -178.8(2)
N2 In1 S2 C21 -8.4(2)
S1 In1 S2 C21 -96.0(2)
S3 In1 S2 C21 82.6(2)
N1 In1 S3 C31 -84.07(15)
N2 In1 S3 C31 96.46(14)
S1 In1 S3 C31 -168.28(12)
S2 In1 S3 C31 12.83(13)
N2 In1 N1 C12 105.2(6)
S1 In1 N1 C12 33.3(2)
S2 In1 N1 C12 163.2(2)
S3 In1 N1 C12 -72.1(3)
N2 In1 N1 C13 -14.6(7)
S1 In1 N1 C13 -86.6(3)
S2 In1 N1 C13 43.3(3)
S3 In1 N1 C13 168.1(3)
N2 In1 N1 C14 -136.7(5)
S1 In1 N1 C14 151.4(3)
S2 In1 N1 C14 -78.7(3)
S3 In1 N1 C14 46.0(3)
N1 In1 N2 C22 94.8(6)
S1 In1 N2 C22 165.7(3)
S2 In1 N2 C22 35.9(3)
S3 In1 N2 C22 -87.9(3)
N1 In1 N2 C23 -144.5(6)
S1 In1 N2 C23 -73.5(3)
S2 In1 N2 C23 156.6(3)
S3 In1 N2 C23 32.8(3)
N1 In1 N2 C24 -25.3(7)
S1 In1 N2 C24 45.6(3)
S2 In1 N2 C24 -84.2(3)
S3 In1 N2 C24 152.0(3)
In1 S1 C11 C12 -19.4(4)
C13 N1 C12 C11 63.1(5)
C14 N1 C12 C11 -176.0(4)
In1 N1 C12 C11 -56.9(4)
S1 C11 C12 N1 54.7(5)
In1 S2 C21 C22 -17.3(4)
C23 N2 C22 C21 179.8(4)
C24 N2 C22 C21 60.2(5)
In1 N2 C22 C21 -58.3(5)
S2 C21 C22 N2 54.2(6)
In1 S3 C31 C32 176.4(2)
In1 S3 C31 C36 -2.4(3)
C36 C31 C32 C33 1.1(5)
S3 C31 C32 C33 -177.8(3)
C31 C32 C33 C34 -0.2(6)
C37 O1 C34 C33 -3.4(6)
C37 O1 C34 C35 175.5(4)
C32 C33 C34 O1 178.0(4)
C32 C33 C34 C35 -0.8(6)
O1 C34 C35 C36 -178.0(4)
C33 C34 C35 C36 0.9(6)
C34 C35 C36 C31 0.0(6)
C32 C31 C36 C35 -1.0(5)
S3 C31 C36 C35 177.8(3)
